data_2212967
loop_
_publ_author_name
'Wang, Jia'
'Ye, Jun-Wei'
'Wang, Yue'

_publ_section_title
;
 2,9-Dimethyl-4,7-diphenyl-1,10-phenanthroline
;
_journal_coeditor_code NC2031
_journal_issue 4
_journal_name_full 'Acta Crystallographica Section E'
_journal_page_first o2007
_journal_page_last o2008
_journal_paper_doi 10.1107/S1600536807012974
_journal_volume 63
_journal_year 2007
_chemical_formula_iupac 'C26 H20 N2'
_chemical_formula_moiety 'C26 H20 N2'
_chemical_formula_sum 'C26 H20 N2'
_chemical_formula_weight 360.44
_chemical_name_systematic
;
2,9-Dimethyl-4,7-diphenyl-1,10-phenanthroline
;
_space_group_IT_number 15
_symmetry_cell_setting monoclinic
_symmetry_space_group_name_Hall '-C 2yc'
_symmetry_space_group_name_H-M 'C 1 2/c 1'
_atom_sites_solution_hydrogens geom
_atom_sites_solution_primary direct
_atom_sites_solution_secondary difmap
_audit_creation_method SHELXL-97
_cell_angle_alpha 90.00
_cell_angle_beta 109.12(3)
_cell_angle_gamma 90.00
_cell_formula_units_Z 4
_cell_length_a 16.4953(19)
_cell_length_b 10.6869(10)
_cell_length_c 11.4661(10)
_cell_measurement_reflns_used 5602
_cell_measurement_temperature 293(2)
_cell_measurement_theta_max 27.47
_cell_measurement_theta_min 1.88
_cell_volume 1909.8(5)
_computing_cell_refinement RAPID-AUTO
_computing_data_collection 'RAPID-AUTO (Rigaku, 1998)'
_computing_data_reduction RAPID-AUTO
_computing_molecular_graphics 'SHELXTL (Bruker, 2000)'
_computing_publication_material SHELXL97
_computing_structure_refinement 'SHELXL97 (Sheldrick, 1997)'
_computing_structure_solution 'SHELXS97 (Sheldrick, 1997)'
_diffrn_ambient_temperature 293(2)
_diffrn_detector_area_resol_mean 10.0
_diffrn_measured_fraction_theta_full 0.999
_diffrn_measured_fraction_theta_max 0.999
_diffrn_measurement_device_type 'Rigaku R-AXIS RAPID'
_diffrn_measurement_method \w
_diffrn_radiation_monochromator graphite
_diffrn_radiation_source 'fine-focus sealed tube'
_diffrn_radiation_type MoK\a
_diffrn_radiation_wavelength 0.71073
_diffrn_reflns_av_R_equivalents 0.0276
_diffrn_reflns_av_sigmaI/netI 0.0515
_diffrn_reflns_limit_h_max 21
_diffrn_reflns_limit_h_min 0
_diffrn_reflns_limit_k_max 13
_diffrn_reflns_limit_k_min 0
_diffrn_reflns_limit_l_max 13
_diffrn_reflns_limit_l_min -14
_diffrn_reflns_number 8924
_diffrn_reflns_theta_full 27.47
_diffrn_reflns_theta_max 27.47
_diffrn_reflns_theta_min 2.31
_diffrn_standards_interval_count 0
_diffrn_standards_interval_time 0
_diffrn_standards_number 0
_exptl_absorpt_coefficient_mu 0.073
_exptl_absorpt_correction_T_max 0.9783
_exptl_absorpt_correction_T_min 0.9698
_exptl_absorpt_correction_type multi-scan
_exptl_absorpt_process_details '(ABSCOR; Higashi, 1995)'
_exptl_crystal_colour pink
_exptl_crystal_density_diffrn 1.254
_exptl_crystal_density_method 'not measured'
_exptl_crystal_description block
_exptl_crystal_F_000 760
_exptl_crystal_size_max 0.41
_exptl_crystal_size_mid 0.30
_exptl_crystal_size_min 0.28
_refine_diff_density_max 0.143
_refine_diff_density_min -0.162
_refine_ls_extinction_coef 0
_refine_ls_extinction_method none
_refine_ls_goodness_of_fit_ref 1.030
_refine_ls_hydrogen_treatment constr
_refine_ls_matrix_type full
_refine_ls_number_parameters 128
_refine_ls_number_reflns 2194
_refine_ls_number_restraints 0
_refine_ls_restrained_S_all 1.030
_refine_ls_R_factor_all 0.0828
_refine_ls_R_factor_gt 0.0398
_refine_ls_shift/su_max 0.000
_refine_ls_shift/su_mean 0.000
_refine_ls_structure_factor_coef Fsqd
_refine_ls_weighting_details 'calc w=1/[\s^2^(Fo^2^)+(0.0315P)^2^] where P=(Fo^2^+2Fc^2^)/3'
_refine_ls_weighting_scheme calc
_refine_ls_wR_factor_gt 0.0863
_refine_ls_wR_factor_ref 0.0907
_reflns_number_gt 1182
_reflns_number_total 2194
_reflns_threshold_expression I>2\s(I)
_cod_data_source_file nc2031.cif
_cod_data_source_block I
_cod_original_cell_volume 1909.7(3)
_cod_original_sg_symbol_H-M 'C 2/c'
_cod_database_code 2212967
_cod_database_fobs_code 2212967

loop_
_symmetry_equiv_pos_as_xyz
'x, y, z'
'-x, y, -z+1/2'
'x+1/2, y+1/2, z'
'-x+1/2, y+1/2, -z+1/2'
'-x, -y, -z'
'x, -y, z-1/2'
'-x+1/2, -y+1/2, -z'
'x+1/2, -y+1/2, z-1/2'

loop_
_atom_site_type_symbol
_atom_site_label
_atom_site_fract_x
_atom_site_fract_y
_atom_site_fract_z
_atom_site_U_iso_or_equiv
_atom_site_adp_type
_atom_site_calc_flag
_atom_site_refinement_flags
_atom_site_occupancy
C C1 0.39584(10) 0.43765(14) 1.01487(14) 0.0407(4) Uani d . 1
C C2 0.37423(10) 0.54724(14) 0.94448(13) 0.0415(4) Uani d . 1
H H2 0.3441 0.5416 0.8605 0.050 Uiso calc R 1
C C3 0.39665(9) 0.66245(14) 0.99720(13) 0.0369(4) Uani d . 1
C C4 0.44689(9) 0.66567(13) 1.12434(12) 0.0347(3) Uani d . 1
C C5 0.47134(9) 0.55137(13) 1.18605(12) 0.0350(4) Uani d . 1
C C6 0.47574(10) 0.77956(13) 1.18997(11) 0.0408(4) Uani d . 1
H H6 0.4607 0.8555 1.1489 0.049 Uiso calc R 1
C C7 0.36349(12) 0.31287(15) 0.95793(15) 0.0601(5) Uani d . 1
H H7A 0.4040 0.2489 0.9975 0.090 Uiso calc R 1
H H7B 0.3566 0.3149 0.8715 0.090 Uiso calc R 1
H H7C 0.3092 0.2952 0.9684 0.090 Uiso calc R 1
C C8 0.37227(10) 0.77897(13) 0.92277(12) 0.0380(4) Uani d . 1
C C9 0.40088(10) 0.79918(15) 0.82345(13) 0.0480(4) Uani d . 1
H H9 0.4332 0.7383 0.8009 0.058 Uiso calc R 1
C C10 0.38146(12) 0.90951(16) 0.75808(15) 0.0581(5) Uani d . 1
H H10 0.4015 0.9231 0.6921 0.070 Uiso calc R 1
C C11 0.33264(11) 1.00009(17) 0.78940(15) 0.0552(5) Uani d . 1
H H11 0.3212 1.0753 0.7462 0.066 Uiso calc R 1
C C12 0.30098(11) 0.97885(15) 0.88455(15) 0.0523(5) Uani d . 1
H H12 0.2663 1.0383 0.9039 0.063 Uiso calc R 1
C C13 0.32078(10) 0.86947(14) 0.95103(14) 0.0468(4) Uani d . 1
H H13 0.2995 0.8557 1.0157 0.056 Uiso calc R 1
N N1 0.44397(8) 0.43857(10) 1.13279(11) 0.0394(3) Uani d . 1

loop_
_atom_site_aniso_label
_atom_site_aniso_U_11
_atom_site_aniso_U_22
_atom_site_aniso_U_33
_atom_site_aniso_U_12
_atom_site_aniso_U_13
_atom_site_aniso_U_23
C1 0.0381(9) 0.0377(9) 0.0485(9) -0.0040(7) 0.0174(8) -0.0092(8)
C2 0.0396(10) 0.0453(9) 0.0372(8) -0.0002(8) 0.0095(7) -0.0054(8)
C3 0.0347(9) 0.0396(9) 0.0381(8) 0.0011(7) 0.0143(7) -0.0011(7)
C4 0.0389(9) 0.0319(8) 0.0366(8) -0.0004(7) 0.0170(7) -0.0011(7)
C5 0.0359(9) 0.0335(8) 0.0388(8) -0.0006(7) 0.0168(7) -0.0021(7)
C6 0.0510(11) 0.0313(9) 0.0399(8) 0.0015(7) 0.0145(7) 0.0032(6)
C7 0.0649(12) 0.0461(10) 0.0675(11) -0.0099(9) 0.0194(10) -0.0123(9)
C8 0.0384(9) 0.0390(9) 0.0338(8) -0.0008(7) 0.0080(7) -0.0026(7)
C9 0.0532(11) 0.0498(10) 0.0442(9) 0.0074(8) 0.0203(8) 0.0034(8)
C10 0.0668(13) 0.0611(12) 0.0510(10) 0.0068(10) 0.0256(9) 0.0137(9)
C11 0.0569(12) 0.0472(10) 0.0551(11) 0.0025(9) 0.0094(9) 0.0150(8)
C12 0.0508(12) 0.0471(11) 0.0550(10) 0.0111(8) 0.0117(9) 0.0005(8)
C13 0.0498(11) 0.0478(10) 0.0446(9) 0.0054(8) 0.0180(8) 0.0012(8)
N1 0.0419(8) 0.0345(7) 0.0436(7) -0.0031(6) 0.0164(6) -0.0045(6)

loop_
_atom_type_symbol
_atom_type_description
_atom_type_scat_dispersion_real
_atom_type_scat_dispersion_imag
_atom_type_scat_source
C C 0.0033 0.0016 'International Tables Vol C Tables 4.2.6.8 and 6.1.1.4'
H H 0.0000 0.0000 'International Tables Vol C Tables 4.2.6.8 and 6.1.1.4'
N N 0.0061 0.0033 'International Tables Vol C Tables 4.2.6.8 and 6.1.1.4'

loop_
_geom_angle_atom_site_label_1
_geom_angle_atom_site_label_2
_geom_angle_atom_site_label_3
_geom_angle_site_symmetry_1
_geom_angle_site_symmetry_3
_geom_angle
N1 C1 C2 . . 122.43(14)
N1 C1 C7 . . 117.29(14)
C2 C1 C7 . . 120.28(14)
C3 C2 C1 . . 121.13(14)
C3 C2 H2 . . 119.4
C1 C2 H2 . . 119.4
C2 C3 C4 . . 117.21(13)
C2 C3 C8 . . 121.09(13)
C4 C3 C8 . . 121.66(13)
C5 C4 C3 . . 118.08(13)
C5 C4 C6 . . 119.03(12)
C3 C4 C6 . . 122.85(13)
N1 C5 C4 . . 123.17(12)
N1 C5 C5 . 2_657 117.45(8)
C4 C5 C5 . 2_657 119.38(8)
C6 C6 C4 2_657 . 121.49(8)
C6 C6 H6 2_657 . 119.3
C4 C6 H6 . . 119.3
C1 C7 H7A . . 109.5
C1 C7 H7B . . 109.5
H7A C7 H7B . . 109.5
C1 C7 H7C . . 109.5
H7A C7 H7C . . 109.5
H7B C7 H7C . . 109.5
C9 C8 C13 . . 118.73(14)
C9 C8 C3 . . 120.07(14)
C13 C8 C3 . . 121.20(13)
C10 C9 C8 . . 119.98(15)
C10 C9 H9 . . 120.0
C8 C9 H9 . . 120.0
C11 C10 C9 . . 120.69(16)
C11 C10 H10 . . 119.7
C9 C10 H10 . . 119.7
C12 C11 C10 . . 119.79(16)
C12 C11 H11 . . 120.1
C10 C11 H11 . . 120.1
C13 C12 C11 . . 119.84(16)
C13 C12 H12 . . 120.1
C11 C12 H12 . . 120.1
C12 C13 C8 . . 120.88(15)
C12 C13 H13 . . 119.6
C8 C13 H13 . . 119.6
C1 N1 C5 . . 117.69(12)

loop_
_geom_bond_atom_site_label_1
_geom_bond_atom_site_label_2
_geom_bond_site_symmetry_2
_geom_bond_distance
C1 N1 . 1.3249(19)
C1 C2 . 1.401(2)
C1 C7 . 1.504(2)
C2 C3 . 1.368(2)
C2 H2 . 0.9300
C3 C4 . 1.4219(19)
C3 C8 . 1.489(2)
C4 C5 . 1.4030(19)
C4 C6 . 1.4281(19)
C5 N1 . 1.3599(17)
C5 C5 2_657 1.462(3)
C6 C6 2_657 1.347(3)
C6 H6 . 0.9300
C7 H7A . 0.9600
C7 H7B . 0.9600
C7 H7C . 0.9600
C8 C9 . 1.3851(19)
C8 C13 . 1.394(2)
C9 C10 . 1.377(2)
C9 H9 . 0.9300
C10 C11 . 1.380(2)
C10 H10 . 0.9300
C11 C12 . 1.374(2)
C11 H11 . 0.9300
C12 C13 . 1.375(2)
C12 H12 . 0.9300
C13 H13 . 0.9300
